data_4003972
loop_
_publ_author_name
'Huang, Jinglong'
'Su, Binbin'
'Song, Enhai'
'Molokeev, Maxim S.'
'Xia, Zhiguo'

_publ_section_title
;
 Ultra-Broad-Band-Excitable Cu(I)-Based Organometallic Halide with
 Near-Unity Emission for Light-Emitting Diode Applications
;
_journal_issue 12
_journal_name_full 'Chemistry of Materials'
_journal_page_first 4382
_journal_page_last 4389
_journal_paper_doi 10.1021/acs.chemmater.1c00085
_journal_volume 33
_journal_year 2021
_chemical_formula_sum 'C24 H52 Cu4 I6 Na2 O15'
_chemical_formula_weight 1642.19
_space_group_crystal_system monoclinic
_space_group_IT_number 14
_space_group_name_Hall '-P 2ybc'
_space_group_name_H-M_alt 'P 1 21/c 1'
_atom_sites_solution_hydrogens mixed
_audit_creation_method SHELXL-2014/7
_cell_angle_alpha 90
_cell_angle_beta 96.979(2)
_cell_angle_gamma 90
_cell_formula_units_Z 2
_cell_length_a 11.2186(3)
_cell_length_b 13.7976(4)
_cell_length_c 15.2854(4)
_cell_measurement_reflns_used 21436
_cell_measurement_temperature 293(2)
_cell_measurement_theta_max 28.697
_cell_measurement_theta_min 2.350
_cell_volume 2348.49(11)
_computing_cell_refinement 'CrysAlisPro 1.171.39.28b (Rigaku OD, 2015)'
_computing_data_collection 'CrysAlisPro 1.171.39.28b (Rigaku OD, 2015)'
_computing_data_reduction 'CrysAlisPro 1.171.39.28b (Rigaku OD, 2015)'
_computing_molecular_graphics 'DIAMOND (Brandenburg, 2005)'
_computing_publication_material 'publCIF (Westrip, 2009)'
_computing_structure_refinement 'SHELXL-2014/7 (Sheldrick, 2014)'
_computing_structure_solution 'SHELXS-2014 (Sheldrick, 2014)'
_diffrn_ambient_temperature 293(2)
_diffrn_measured_fraction_theta_full 0.997
_diffrn_measured_fraction_theta_max 0.891
_diffrn_measurement_device 'four-circle diffractometer'
_diffrn_measurement_device_type 'XtaLAB AFC12 (RCD3): Kappa single'
_diffrn_radiation_type MoK\a
_diffrn_radiation_wavelength 0.71073
_diffrn_reflns_av_R_equivalents 0.0321
_diffrn_reflns_av_unetI/netI 0.0302
_diffrn_reflns_Laue_measured_fraction_full 0.997
_diffrn_reflns_Laue_measured_fraction_max 0.891
_diffrn_reflns_limit_h_max 15
_diffrn_reflns_limit_h_min -14
_diffrn_reflns_limit_k_max 17
_diffrn_reflns_limit_k_min -18
_diffrn_reflns_limit_l_max 19
_diffrn_reflns_limit_l_min -20
_diffrn_reflns_number 21436
_diffrn_reflns_point_group_measured_fraction_full 0.997
_diffrn_reflns_point_group_measured_fraction_max 0.891
_diffrn_reflns_theta_full 28.000
_diffrn_reflns_theta_max 28.697
_diffrn_reflns_theta_min 2.350
_diffrn_source_type 'Enhance (Cu) X-ray Source'
_exptl_absorpt_coefficient_mu 5.802
_exptl_absorpt_correction_T_max 1.00000
_exptl_absorpt_correction_T_min 0.42771
_exptl_absorpt_correction_type multi-scan
_exptl_absorpt_process_details
;
CrysAlisPro 1.171.39.28b (Rigaku Oxford Diffraction, 2015)
Empirical absorption correction using spherical harmonics,
 implemented in SCALE3 ABSPACK scaling algorithm.
;
_exptl_crystal_colour colorless
_exptl_crystal_density_diffrn 2.322
_exptl_crystal_description block
_exptl_crystal_F_000 1544
_exptl_crystal_size_max 0.3
_exptl_crystal_size_mid 0.1
_exptl_crystal_size_min 0.1
_refine_diff_density_max 0.910
_refine_diff_density_min -0.838
_refine_diff_density_rms 0.104
_refine_ls_extinction_method none
_refine_ls_goodness_of_fit_ref 0.950
_refine_ls_hydrogen_treatment mixed
_refine_ls_matrix_type full
_refine_ls_number_parameters 259
_refine_ls_number_reflns 5403
_refine_ls_number_restraints 2
_refine_ls_restrained_S_all 0.950
_refine_ls_R_factor_all 0.0296
_refine_ls_R_factor_gt 0.0236
_refine_ls_shift/su_max 0.001
_refine_ls_shift/su_mean 0.000
_refine_ls_structure_factor_coef Fsqd
_refine_ls_weighting_details 'w=1/[\s^2^(Fo^2^)+(0.0222P)^2^+2.7768P] where P=(Fo^2^+2Fc^2^)/3'
_refine_ls_weighting_scheme calc
_refine_ls_wR_factor_gt 0.0500
_refine_ls_wR_factor_ref 0.0522
_reflns_Friedel_coverage 0.000
_reflns_number_gt 4720
_reflns_number_total 5403
_reflns_threshold_expression 'I > 2\s(I)'
_cod_data_source_file cm1c00085_si_001.cif
_cod_data_source_block d
_cod_original_sg_symbol_H-M 'P 21/c'
_cod_database_code 4003972
_shelx_shelxl_version_number 2014/7
_shelx_space_group_comment
;
The symmetry employed for this shelxl refinement is uniquely defined
by the following loop, which should always be used as a source of
symmetry information in preference to the above space-group names.
They are only intended as comments.
;

loop_
_space_group_symop_operation_xyz
'x, y, z'
'-x, y+1/2, -z+1/2'
'-x, -y, -z'
'x, -y-1/2, z-1/2'

loop_
_atom_site_label
_atom_site_type_symbol
_atom_site_fract_x
_atom_site_fract_y
_atom_site_fract_z
_atom_site_U_iso_or_equiv
_atom_site_adp_type
_atom_site_occupancy
_atom_site_site_symmetry_order
_atom_site_calc_flag
_atom_site_refinement_flags_posn
_atom_site_refinement_flags_adp
_atom_site_refinement_flags_occupancy
_atom_site_disorder_assembly
_atom_site_disorder_group
Cu1 Cu 0.43591(6) 0.10726(5) 0.51122(5) 0.02202(15) Uani 0.5 1 d . . P . .
Cu2 Cu 0.41943(6) 0.00042(5) 0.58449(5) 0.02328(16) Uani 0.5 1 d . . P . .
Cu3 Cu 0.60685(6) 0.08693(5) 0.51849(5) 0.02355(16) Uani 0.5 1 d . . P . .
Cu4 Cu 0.58965(7) -0.02344(5) 0.59512(5) 0.02322(16) Uani 0.5 1 d . . P . .
Na Na 0.13637(16) 0.42440(11) 0.43144(13) 0.0674(6) Uani 1 1 d . . . . .
I1 I 0.77830(2) -0.03510(2) 0.51377(2) 0.02598(6) Uani 1 1 d . . . . .
I2 I 0.52841(2) 0.17716(2) 0.37733(2) 0.02533(6) Uani 1 1 d . . . . .
I3 I 0.53651(2) 0.13759(2) 0.66593(2) 0.02826(6) Uani 1 1 d . . . . .
O1 O 0.20349(18) 0.54767(15) 0.32661(13) 0.0248(5) Uani 1 1 d . . . . .
O2 O 0.33152(19) 0.51921(16) 0.49255(13) 0.0297(5) Uani 1 1 d . . . . .
O3 O 0.2315(2) 0.40968(16) 0.61961(15) 0.0351(5) Uani 1 1 d . . . . .
O4 O 0.0649(2) 0.27277(15) 0.54610(13) 0.0302(5) Uani 1 1 d . . . . .
O5 O -0.0889(2) 0.31270(15) 0.39299(14) 0.0294(5) Uani 1 1 d . . . . .
O6 O 0.01840(18) 0.41834(15) 0.26871(13) 0.0266(5) Uani 1 1 d . . . . .
C1 C 0.3248(3) 0.5777(3) 0.3471(2) 0.0318(7) Uani 1 1 d . . . . .
H1A H 0.3404 0.6333 0.3113 0.038 Uiso 1 1 calc R U . . .
H1B H 0.3783 0.5257 0.3344 0.038 Uiso 1 1 calc R U . . .
C2 C 0.3470(3) 0.6038(2) 0.4426(2) 0.0309(7) Uani 1 1 d . . . . .
H2A H 0.4279 0.6286 0.4568 0.037 Uiso 1 1 calc R U . . .
H2B H 0.2910 0.6536 0.4562 0.037 Uiso 1 1 calc R U . . .
C3 C 0.3580(3) 0.5374(2) 0.58506(19) 0.0310(7) Uani 1 1 d . . . . .
H3A H 0.3008 0.5832 0.6039 0.037 Uiso 1 1 calc R U . . .
H3B H 0.4379 0.5648 0.5978 0.037 Uiso 1 1 calc R U . . .
C4 C 0.3510(3) 0.4443(3) 0.6327(2) 0.0347(8) Uani 1 1 d . . . . .
H4A H 0.4044 0.3972 0.6109 0.042 Uiso 1 1 calc R U . . .
H4B H 0.3758 0.4539 0.6951 0.042 Uiso 1 1 calc R U . . .
C5 C 0.2230(4) 0.3153(3) 0.6553(3) 0.0486(10) Uani 1 1 d . . . . .
H5A H 0.2486 0.3167 0.7182 0.058 Uiso 1 1 calc R U . . .
H5B H 0.2754 0.2714 0.6283 0.058 Uiso 1 1 calc R U . . .
C6 C 0.0995(4) 0.2810(3) 0.6390(2) 0.0443(9) Uani 1 1 d . . . . .
H6A H 0.0926 0.2184 0.6668 0.053 Uiso 1 1 calc R U . . .
H6B H 0.0466 0.3261 0.6640 0.053 Uiso 1 1 calc R U . . .
C7 C -0.0509(3) 0.2341(3) 0.5317(2) 0.0395(8) Uani 1 1 d . . . . .
H7A H -0.1068 0.2772 0.5559 0.047 Uiso 1 1 calc R U . . .
H7B H -0.0528 0.1720 0.5613 0.047 Uiso 1 1 calc R U . . .
C8 C -0.0870(3) 0.2214(2) 0.4361(2) 0.0362(8) Uani 1 1 d . . . . .
H8A H -0.0309 0.1785 0.4118 0.043 Uiso 1 1 calc R U . . .
H8B H -0.1661 0.1921 0.4263 0.043 Uiso 1 1 calc R U . . .
C9 C -0.1268(3) 0.3040(2) 0.3010(2) 0.0306(7) Uani 1 1 d . . . . .
H9A H -0.2111 0.2865 0.2914 0.037 Uiso 1 1 calc R U . . .
H9B H -0.0811 0.2535 0.2760 0.037 Uiso 1 1 calc R U . . .
C10 C -0.1078(3) 0.3984(2) 0.2574(2) 0.0284(7) Uani 1 1 d . . . . .
H10A H -0.1374 0.3948 0.1952 0.034 Uiso 1 1 calc R U . . .
H10B H -0.1508 0.4495 0.2838 0.034 Uiso 1 1 calc R U . . .
C11 C 0.0492(3) 0.4971(2) 0.2161(2) 0.0276(7) Uani 1 1 d . . . . .
H11A H 0.0038 0.5543 0.2286 0.033 Uiso 1 1 calc R U . . .
H11B H 0.0301 0.4814 0.1542 0.033 Uiso 1 1 calc R U . . .
C12 C 0.1805(3) 0.5163(2) 0.23677(19) 0.0273(7) Uani 1 1 d . . . . .
H12A H 0.2257 0.4579 0.2283 0.033 Uiso 1 1 calc R U . . .
H12B H 0.2050 0.5661 0.1979 0.033 Uiso 1 1 calc R U . . .
OW1 O 0.2368(3) 0.2876(2) 0.4047(2) 0.0642(9) Uani 1 1 d D . . . .
HW1 H 0.193(4) 0.236(2) 0.416(3) 0.077 Uiso 1 1 d D U . . .
HW2 H 0.306(2) 0.275(3) 0.383(3) 0.077 Uiso 1 1 d D U . . .
OW2 O 0.0417(4) 0.5106(3) 0.5285(3) 0.0249(9) Uani 0.5 1 d . . P . .

loop_
_atom_site_aniso_label
_atom_site_aniso_U_11
_atom_site_aniso_U_22
_atom_site_aniso_U_33
_atom_site_aniso_U_23
_atom_site_aniso_U_13
_atom_site_aniso_U_12
Cu1 0.0232(4) 0.0202(4) 0.0221(3) 0.0002(3) 0.0005(3) 0.0015(3)
Cu2 0.0248(4) 0.0231(4) 0.0219(3) -0.0007(3) 0.0024(3) 0.0000(3)
Cu3 0.0237(4) 0.0219(4) 0.0245(4) -0.0012(3) 0.0007(3) -0.0016(3)
Cu4 0.0249(4) 0.0222(4) 0.0215(3) 0.0001(3) -0.0017(3) 0.0015(3)
Na 0.0759(12) 0.0387(9) 0.1010(14) 0.0252(9) 0.0652(11) 0.0295(9)
I1 0.01882(10) 0.02655(11) 0.03181(11) 0.00129(8) 0.00005(8) 0.00116(8)
I2 0.02924(11) 0.02131(11) 0.02578(10) 0.00551(8) 0.00471(8) 0.00052(8)
I3 0.03354(12) 0.02608(12) 0.02368(10) -0.00850(8) -0.00259(8) 0.00159(8)
O1 0.0219(11) 0.0317(12) 0.0211(10) -0.0033(9) 0.0036(8) -0.0028(9)
O2 0.0311(12) 0.0343(13) 0.0228(11) -0.0044(10) -0.0003(9) 0.0003(10)
O3 0.0288(12) 0.0295(13) 0.0444(13) 0.0033(11) -0.0058(10) -0.0060(10)
O4 0.0377(13) 0.0255(12) 0.0260(11) 0.0018(9) -0.0017(9) -0.0042(10)
O5 0.0362(13) 0.0240(12) 0.0273(11) -0.0021(9) 0.0012(9) 0.0052(10)
O6 0.0208(11) 0.0288(12) 0.0292(11) 0.0027(9) -0.0009(8) -0.0002(9)
C1 0.0258(17) 0.041(2) 0.0290(16) -0.0030(15) 0.0044(13) -0.0092(14)
C2 0.0286(17) 0.0342(19) 0.0292(17) -0.0028(14) 0.0013(13) -0.0074(14)
C3 0.0230(16) 0.043(2) 0.0260(16) -0.0050(15) -0.0034(12) -0.0056(14)
C4 0.0245(17) 0.042(2) 0.0346(18) 0.0008(15) -0.0097(14) -0.0025(15)
C5 0.053(2) 0.045(2) 0.042(2) 0.0182(18) -0.0189(18) -0.0087(19)
C6 0.051(2) 0.049(2) 0.0318(18) 0.0122(17) 0.0012(16) -0.0117(19)
C7 0.035(2) 0.044(2) 0.0392(19) 0.0094(17) 0.0054(15) -0.0056(16)
C8 0.0281(18) 0.0309(19) 0.048(2) 0.0057(16) -0.0003(15) -0.0087(15)
C9 0.0270(17) 0.0370(19) 0.0275(16) -0.0047(14) 0.0014(13) -0.0029(14)
C10 0.0210(16) 0.0395(19) 0.0239(15) -0.0016(14) -0.0009(12) 0.0001(14)
C11 0.0278(16) 0.0290(17) 0.0252(15) -0.0009(13) 0.0001(13) -0.0001(14)
C12 0.0286(17) 0.0317(18) 0.0216(14) -0.0023(13) 0.0026(12) -0.0005(13)
OW1 0.059(2) 0.0330(16) 0.108(3) 0.0130(17) 0.0391(19) 0.0175(14)
OW2 0.026(2) 0.021(2) 0.028(2) -0.0043(18) 0.0091(17) 0.0006(18)

loop_
_atom_type_symbol
_atom_type_description
_atom_type_scat_dispersion_real
_atom_type_scat_dispersion_imag
_atom_type_scat_source
C C 0.0033 0.0016 'International Tables Vol C Tables 4.2.6.8 and 6.1.1.4'
H H 0.0000 0.0000 'International Tables Vol C Tables 4.2.6.8 and 6.1.1.4'
O O 0.0106 0.0060 'International Tables Vol C Tables 4.2.6.8 and 6.1.1.4'
Na Na 0.0362 0.0249 'International Tables Vol C Tables 4.2.6.8 and 6.1.1.4'
Cu Cu 0.3201 1.2651 'International Tables Vol C Tables 4.2.6.8 and 6.1.1.4'
I I -0.4742 1.8119 'International Tables Vol C Tables 4.2.6.8 and 6.1.1.4'

loop_
_geom_angle_atom_site_label_1
_geom_angle_atom_site_label_2
_geom_angle_atom_site_label_3
_geom_angle
_geom_angle_site_symmetry_1
_geom_angle_site_symmetry_3
_geom_angle_publ_flag
Cu2 Cu1 Cu3 91.19(4) . . ?
Cu2 Cu1 Cu4 90.93(4) . 3_656 ?
Cu3 Cu1 Cu4 90.35(4) . 3_656 ?
Cu2 Cu1 I3 68.68(3) . . ?
Cu3 Cu1 I3 69.04(3) . . ?
Cu4 Cu1 I3 149.89(4) 3_656 . ?
Cu2 Cu1 I1 68.17(3) . 3_656 ?
Cu3 Cu1 I1 148.47(4) . 3_656 ?
Cu4 Cu1 I1 67.42(3) 3_656 3_656 ?
I3 Cu1 I1 120.20(3) . 3_656 ?
Cu2 Cu1 I2 147.46(4) . . ?
Cu3 Cu1 I2 66.95(3) . . ?
Cu4 Cu1 I2 66.57(3) 3_656 . ?
I3 Cu1 I2 120.07(3) . . ?
I1 Cu1 I2 118.74(3) 3_656 . ?
Cu2 Cu1 Cu4 45.30(3) . . ?
Cu3 Cu1 Cu4 45.90(3) . . ?
Cu4 Cu1 Cu4 91.15(4) 3_656 . ?
I3 Cu1 Cu4 58.74(2) . . ?
I1 Cu1 Cu4 109.91(3) 3_656 . ?
I2 Cu1 Cu4 109.20(3) . . ?
Cu2 Cu1 Cu2 90.03(4) . 3_656 ?
Cu3 Cu1 Cu2 45.95(3) . 3_656 ?
Cu4 Cu1 Cu2 44.44(3) 3_656 3_656 ?
I3 Cu1 Cu2 111.22(3) . 3_656 ?
I1 Cu1 Cu2 108.14(3) 3_656 3_656 ?
I2 Cu1 Cu2 57.44(2) . 3_656 ?
Cu4 Cu1 Cu2 60.59(3) . 3_656 ?
Cu2 Cu1 Cu3 45.92(3) . 3_656 ?
Cu3 Cu1 Cu3 91.15(4) . 3_656 ?
Cu4 Cu1 Cu3 45.00(3) 3_656 3_656 ?
I3 Cu1 Cu3 111.40(3) . 3_656 ?
I1 Cu1 Cu3 57.33(2) 3_656 3_656 ?
I2 Cu1 Cu3 108.11(3) . 3_656 ?
Cu4 Cu1 Cu3 61.16(3) . 3_656 ?
Cu2 Cu1 Cu3 59.20(3) 3_656 3_656 ?
Cu1 Cu2 Cu4 90.92(4) . . ?
Cu1 Cu2 Cu3 91.13(4) . 3_656 ?
Cu4 Cu2 Cu3 90.77(4) . 3_656 ?
Cu1 Cu2 I3 67.93(3) . . ?
Cu4 Cu2 I3 68.76(3) . . ?
Cu3 Cu2 I3 149.61(4) 3_656 . ?
Cu1 Cu2 I1 69.20(3) . 3_656 ?
Cu4 Cu2 I1 149.17(4) . 3_656 ?
Cu3 Cu2 I1 67.24(3) 3_656 3_656 ?
I3 Cu2 I1 120.40(3) . 3_656 ?
Cu1 Cu2 I2 148.15(4) . 3_656 ?
Cu4 Cu2 I2 67.76(3) . 3_656 ?
Cu3 Cu2 I2 66.87(3) 3_656 3_656 ?
I3 Cu2 I2 120.60(3) . 3_656 ?
I1 Cu2 I2 117.84(3) 3_656 3_656 ?
Cu1 Cu2 Cu3 45.20(3) . . ?
Cu4 Cu2 Cu3 45.72(3) . . ?
Cu3 Cu2 Cu3 91.11(4) 3_656 . ?
I3 Cu2 Cu3 58.49(2) . . ?
I1 Cu2 Cu3 110.70(3) 3_656 . ?
I2 Cu2 Cu3 109.76(3) 3_656 . ?
Cu1 Cu2 Cu1 89.97(4) . 3_656 ?
Cu4 Cu2 Cu1 46.28(3) . 3_656 ?
Cu3 Cu2 Cu1 44.53(3) 3_656 3_656 ?
I3 Cu2 Cu1 111.08(3) . 3_656 ?
I1 Cu2 Cu1 108.25(3) 3_656 3_656 ?
I2 Cu2 Cu1 58.18(2) 3_656 3_656 ?
Cu3 Cu2 Cu1 60.41(3) . 3_656 ?
Cu1 Cu2 Cu4 46.19(3) . 3_656 ?
Cu4 Cu2 Cu4 91.15(4) . 3_656 ?
Cu3 Cu2 Cu4 44.94(3) 3_656 3_656 ?
I3 Cu2 Cu4 110.90(3) . 3_656 ?
I1 Cu2 Cu4 58.04(2) 3_656 3_656 ?
I2 Cu2 Cu4 108.43(3) 3_656 3_656 ?
Cu3 Cu2 Cu4 61.02(3) . 3_656 ?
Cu1 Cu2 Cu4 58.96(3) 3_656 3_656 ?
Cu1 Cu3 Cu4 88.73(4) . . ?
Cu1 Cu3 Cu2 89.53(4) . 3_656 ?
Cu4 Cu3 Cu2 89.21(4) . 3_656 ?
Cu1 Cu3 I2 69.03(3) . . ?
Cu4 Cu3 I2 147.30(4) . . ?
Cu2 Cu3 I2 67.76(3) 3_656 . ?
Cu1 Cu3 I1 146.96(4) . . ?
Cu4 Cu3 I1 68.44(3) . . ?
Cu2 Cu3 I1 67.47(3) 3_656 . ?
I2 Cu3 I1 118.63(3) . . ?
Cu1 Cu3 I3 66.56(3) . . ?
Cu4 Cu3 I3 67.78(3) . . ?
Cu2 Cu3 I3 146.24(4) 3_656 . ?
I2 Cu3 I3 119.78(3) . . ?
I1 Cu3 I3 120.93(3) . . ?
Cu1 Cu3 Cu2 43.61(3) . . ?
Cu4 Cu3 Cu2 45.12(3) . . ?
Cu2 Cu3 Cu2 88.89(4) 3_656 . ?
I2 Cu3 Cu2 108.98(3) . . ?
I1 Cu3 Cu2 109.82(3) . . ?
I3 Cu3 Cu2 57.35(2) . . ?
Cu1 Cu3 Cu1 88.85(4) . 3_656 ?
Cu4 Cu3 Cu1 46.26(3) . 3_656 ?
Cu2 Cu3 Cu1 42.95(3) 3_656 3_656 ?
I2 Cu3 Cu1 107.47(3) . 3_656 ?
I1 Cu3 Cu1 58.13(2) . 3_656 ?
I3 Cu3 Cu1 110.08(3) . 3_656 ?
Cu2 Cu3 Cu1 60.39(3) . 3_656 ?
Cu1 Cu3 Cu4 45.69(3) . 3_656 ?
Cu4 Cu3 Cu4 90.02(4) . 3_656 ?
Cu2 Cu3 Cu4 43.88(3) 3_656 3_656 ?
I2 Cu3 Cu4 57.28(2) . 3_656 ?
I1 Cu3 Cu4 108.45(3) . 3_656 ?
I3 Cu3 Cu4 109.19(3) . 3_656 ?
Cu2 Cu3 Cu4 60.15(3) . 3_656 ?
Cu1 Cu3 Cu4 58.67(3) 3_656 3_656 ?
Cu2 Cu4 Cu3 89.16(4) . . ?
Cu2 Cu4 Cu1 89.28(4) . 3_656 ?
Cu3 Cu4 Cu1 88.74(4) . 3_656 ?
Cu2 Cu4 I2 68.17(3) . 3_656 ?
Cu3 Cu4 I2 146.94(4) . 3_656 ?
Cu1 Cu4 I2 68.07(3) 3_656 3_656 ?
Cu2 Cu4 I3 67.02(3) . . ?
Cu3 Cu4 I3 67.81(3) . . ?
Cu1 Cu4 I3 145.98(4) 3_656 . ?
I2 Cu4 I3 119.66(3) 3_656 . ?
Cu2 Cu4 I1 146.22(4) . . ?
Cu3 Cu4 I1 67.19(3) . . ?
Cu1 Cu4 I1 67.40(3) 3_656 . ?
I2 Cu4 I1 119.80(3) 3_656 . ?
I3 Cu4 I1 120.06(3) . . ?
Cu2 Cu4 Cu1 43.78(3) . . ?
Cu3 Cu4 Cu1 45.38(3) . . ?
Cu1 Cu4 Cu1 88.85(4) 3_656 . ?
I2 Cu4 Cu1 108.47(3) 3_656 . ?
I3 Cu4 Cu1 57.14(2) . . ?
I1 Cu4 Cu1 108.96(3) . . ?
Cu2 Cu4 Cu2 88.85(4) . 3_656 ?
Cu3 Cu4 Cu2 45.85(3) . 3_656 ?
Cu1 Cu4 Cu2 42.88(3) 3_656 3_656 ?
I2 Cu4 Cu2 107.58(3) 3_656 3_656 ?
I3 Cu4 Cu2 109.72(3) . 3_656 ?
I1 Cu4 Cu2 57.39(2) . 3_656 ?
Cu1 Cu4 Cu2 60.44(3) . 3_656 ?
Cu2 Cu4 Cu3 45.35(3) . 3_656 ?
Cu3 Cu4 Cu3 89.98(4) . 3_656 ?
Cu1 Cu4 Cu3 43.97(3) 3_656 3_656 ?
I2 Cu4 Cu3 56.96(2) 3_656 3_656 ?
I3 Cu4 Cu3 109.18(3) . 3_656 ?
I1 Cu4 Cu3 108.27(3) . 3_656 ?
Cu1 Cu4 Cu3 60.16(3) . 3_656 ?
Cu2 Cu4 Cu3 58.84(3) 3_656 3_656 ?
OW1 Na OW2 147.23(16) . . ?
OW1 Na OW2 145.88(15) . 3_566 ?
OW2 Na OW2 31.03(19) . 3_566 ?
OW1 Na O1 104.79(10) . . ?
OW2 Na O1 105.23(13) . . ?
OW2 Na O1 103.84(12) 3_566 . ?
OW1 Na O2 93.91(12) . . ?
OW2 Na O2 86.70(13) . . ?
OW2 Na O2 114.71(13) 3_566 . ?
O1 Na O2 65.66(8) . . ?
OW1 Na O6 90.40(13) . . ?
OW2 Na O6 114.04(13) . . ?
OW2 Na O6 85.05(12) 3_566 . ?
O1 Na O6 65.22(8) . . ?
O2 Na O6 130.12(9) . . ?
OW1 Na O4 71.81(10) . . ?
OW2 Na O4 78.30(12) . . ?
OW2 Na O4 79.10(12) 3_566 . ?
O1 Na O4 176.46(9) . . ?
O2 Na O4 115.09(9) . . ?
O6 Na O4 113.41(9) . . ?
OW1 Na O3 89.41(12) . . ?
OW2 Na O3 62.65(12) . . ?
OW2 Na O3 89.44(12) 3_566 . ?
O1 Na O3 124.54(10) . . ?
O2 Na O3 59.99(8) . . ?
O6 Na O3 169.87(9) . . ?
O4 Na O3 57.03(7) . . ?
OW1 Na O5 87.79(11) . . ?
OW2 Na O5 86.93(12) . . ?
OW2 Na O5 61.01(11) 3_566 . ?
O1 Na O5 122.74(10) . . ?
O2 Na O5 170.68(9) . . ?
O6 Na O5 58.95(7) . . ?
O4 Na O5 56.81(7) . . ?
O3 Na O5 110.92(7) . . ?
Cu3 I1 Cu2 45.29(2) . 3_656 ?
Cu3 I1 Cu1 64.54(2) . 3_656 ?
Cu2 I1 Cu1 42.64(2) 3_656 3_656 ?
Cu3 I1 Cu4 44.37(2) . . ?
Cu2 I1 Cu4 64.57(2) 3_656 . ?
Cu1 I1 Cu4 45.18(2) 3_656 . ?
Cu3 I2 Cu4 65.76(2) . 3_656 ?
Cu3 I2 Cu2 45.38(2) . 3_656 ?
Cu4 I2 Cu2 44.06(2) 3_656 3_656 ?
Cu3 I2 Cu1 44.02(2) . . ?
Cu4 I2 Cu1 45.36(2) 3_656 . ?
Cu2 I2 Cu1 64.38(2) 3_656 . ?
Cu1 I3 Cu2 43.39(2) . . ?
Cu1 I3 Cu4 64.12(2) . . ?
Cu2 I3 Cu4 44.22(2) . . ?
Cu1 I3 Cu3 44.40(2) . . ?
Cu2 I3 Cu3 64.15(2) . . ?
Cu4 I3 Cu3 44.41(2) . . ?
C1 O1 C12 110.8(2) . . ?
C1 O1 Na 114.19(18) . . ?
C12 O1 Na 111.95(18) . . ?
C2 O2 C3 111.3(2) . . ?
C2 O2 Na 111.76(17) . . ?
C3 O2 Na 120.23(18) . . ?
C4 O3 C5 111.3(3) . . ?
C4 O3 Na 109.81(18) . . ?
C5 O3 Na 113.84(19) . . ?
C7 O4 C6 108.7(2) . . ?
C7 O4 Na 120.01(19) . . ?
C6 O4 Na 118.7(2) . . ?
C8 O5 C9 111.6(2) . . ?
C8 O5 Na 113.97(18) . . ?
C9 O5 Na 112.70(18) . . ?
C11 O6 C10 112.6(2) . . ?
C11 O6 Na 112.08(16) . . ?
C10 O6 Na 119.26(16) . . ?
O1 C1 C2 109.1(2) . . ?
O1 C1 H1A 109.9 . . ?
C2 C1 H1A 109.9 . . ?
O1 C1 H1B 109.9 . . ?
C2 C1 H1B 109.9 . . ?
H1A C1 H1B 108.3 . . ?
O2 C2 C1 108.1(3) . . ?
O2 C2 H2A 110.1 . . ?
C1 C2 H2A 110.1 . . ?
O2 C2 H2B 110.1 . . ?
C1 C2 H2B 110.1 . . ?
H2A C2 H2B 108.4 . . ?
O2 C3 C4 108.4(3) . . ?
O2 C3 H3A 110.0 . . ?
C4 C3 H3A 110.0 . . ?
O2 C3 H3B 110.0 . . ?
C4 C3 H3B 110.0 . . ?
H3A C3 H3B 108.4 . . ?
O3 C4 C3 109.2(3) . . ?
O3 C4 H4A 109.8 . . ?
C3 C4 H4A 109.8 . . ?
O3 C4 H4B 109.8 . . ?
C3 C4 H4B 109.8 . . ?
H4A C4 H4B 108.3 . . ?
O3 C5 C6 109.8(3) . . ?
O3 C5 H5A 109.7 . . ?
C6 C5 H5A 109.7 . . ?
O3 C5 H5B 109.7 . . ?
C6 C5 H5B 109.7 . . ?
H5A C5 H5B 108.2 . . ?
O4 C6 C5 109.5(3) . . ?
O4 C6 H6A 109.8 . . ?
C5 C6 H6A 109.8 . . ?
O4 C6 H6B 109.8 . . ?
C5 C6 H6B 109.8 . . ?
H6A C6 H6B 108.2 . . ?
O4 C7 C8 109.8(3) . . ?
O4 C7 H7A 109.7 . . ?
C8 C7 H7A 109.7 . . ?
O4 C7 H7B 109.7 . . ?
C8 C7 H7B 109.7 . . ?
H7A C7 H7B 108.2 . . ?
O5 C8 C7 109.9(3) . . ?
O5 C8 H8A 109.7 . . ?
C7 C8 H8A 109.7 . . ?
O5 C8 H8B 109.7 . . ?
C7 C8 H8B 109.7 . . ?
H8A C8 H8B 108.2 . . ?
O5 C9 C10 109.0(3) . . ?
O5 C9 H9A 109.9 . . ?
C10 C9 H9A 109.9 . . ?
O5 C9 H9B 109.9 . . ?
C10 C9 H9B 109.9 . . ?
H9A C9 H9B 108.3 . . ?
O6 C10 C9 107.9(2) . . ?
O6 C10 H10A 110.1 . . ?
C9 C10 H10A 110.1 . . ?
O6 C10 H10B 110.1 . . ?
C9 C10 H10B 110.1 . . ?
H10A C10 H10B 108.4 . . ?
O6 C11 C12 108.6(2) . . ?
O6 C11 H11A 110.0 . . ?
C12 C11 H11A 110.0 . . ?
O6 C11 H11B 110.0 . . ?
C12 C11 H11B 110.0 . . ?
H11A C11 H11B 108.4 . . ?
O1 C12 C11 108.3(2) . . ?
O1 C12 H12A 110.0 . . ?
C11 C12 H12A 110.0 . . ?
O1 C12 H12B 110.0 . . ?
C11 C12 H12B 110.0 . . ?
H12A C12 H12B 108.4 . . ?
Na OW1 HW1 109(3) . . ?
Na OW1 HW2 135(3) . . ?
HW1 OW1 HW2 116(4) . . ?
OW2 OW2 Na 77.8(4) 3_566 . ?
OW2 OW2 Na 71.2(3) 3_566 3_566 ?
Na OW2 Na 148.97(19) . 3_566 ?

loop_
_geom_bond_atom_site_label_1
_geom_bond_atom_site_label_2
_geom_bond_distance
_geom_bond_site_symmetry_2
_geom_bond_publ_flag
Cu1 Cu2 1.8740(10) . ?
Cu1 Cu3 1.9280(10) . ?
Cu1 Cu4 1.9871(10) 3_656 ?
Cu1 I3 2.5283(7) . ?
Cu1 I1 2.5864(7) 3_656 ?
Cu1 I2 2.5907(7) . ?
Cu1 Cu4 2.7081(10) . ?
Cu1 Cu2 2.7493(10) 3_656 ?
Cu1 Cu3 2.7499(10) 3_656 ?
Cu2 Cu4 1.9251(10) . ?
Cu2 Cu3 1.9760(10) 3_656 ?
Cu2 I3 2.5415(7) . ?
Cu2 I1 2.5683(7) 3_656 ?
Cu2 I2 2.5697(8) 3_656 ?
Cu2 Cu3 2.7165(10) . ?
Cu2 Cu1 2.7493(10) 3_656 ?
Cu2 Cu4 2.7534(10) 3_656 ?
Cu3 Cu4 1.9451(10) . ?
Cu3 Cu2 1.9760(10) 3_656 ?
Cu3 I2 2.5531(7) . ?
Cu3 I1 2.5638(8) . ?
Cu3 I3 2.5734(7) . ?
Cu3 Cu1 2.7499(10) 3_656 ?
Cu3 Cu4 2.7771(10) 3_656 ?
Cu4 Cu1 1.9871(10) 3_656 ?
Cu4 I2 2.5623(8) 3_656 ?
Cu4 I3 2.5729(7) . ?
Cu4 I1 2.5867(8) . ?
Cu4 Cu2 2.7534(10) 3_656 ?
Cu4 Cu3 2.7771(10) 3_656 ?
Na OW1 2.261(3) . ?
Na OW2 2.264(4) . ?
Na OW2 2.338(4) 3_566 ?
Na O1 2.514(2) . ?
Na O2 2.623(3) . ?
Na O6 2.673(3) . ?
Na O4 2.904(3) . ?
Na O3 2.951(3) . ?
Na O5 2.957(3) . ?
I1 Cu2 2.5682(7) 3_656 ?
I1 Cu1 2.5863(7) 3_656 ?
I2 Cu4 2.5624(8) 3_656 ?
I2 Cu2 2.5697(8) 3_656 ?
O1 C1 1.420(4) . ?
O1 C12 1.433(3) . ?
O2 C2 1.417(4) . ?
O2 C3 1.431(3) . ?
O3 C4 1.414(4) . ?
O3 C5 1.420(4) . ?
O4 C7 1.397(4) . ?
O4 C6 1.430(4) . ?
O5 C8 1.421(4) . ?
O5 C9 1.424(4) . ?
O6 C11 1.419(4) . ?
O6 C10 1.432(3) . ?
C1 C2 1.495(4) . ?
C1 H1A 0.9700 . ?
C1 H1B 0.9700 . ?
C2 H2A 0.9700 . ?
C2 H2B 0.9700 . ?
C3 C4 1.483(5) . ?
C3 H3A 0.9700 . ?
C3 H3B 0.9700 . ?
C4 H4A 0.9700 . ?
C4 H4B 0.9700 . ?
C5 C6 1.457(5) . ?
C5 H5A 0.9700 . ?
C5 H5B 0.9700 . ?
C6 H6A 0.9700 . ?
C6 H6B 0.9700 . ?
C7 C8 1.480(5) . ?
C7 H7A 0.9700 . ?
C7 H7B 0.9700 . ?
C8 H8A 0.9700 . ?
C8 H8B 0.9700 . ?
C9 C10 1.489(5) . ?
C9 H9A 0.9700 . ?
C9 H9B 0.9700 . ?
C10 H10A 0.9700 . ?
C10 H10B 0.9700 . ?
C11 C12 1.492(4) . ?
C11 H11A 0.9700 . ?
C11 H11B 0.9700 . ?
C12 H12A 0.9700 . ?
C12 H12B 0.9700 . ?
OW1 HW1 0.898(5) . ?
OW1 HW2 0.899(5) . ?
OW2 OW2 1.233(8) 3_566 ?
OW2 Na 2.338(4) 3_566 ?
